data_7040963
loop_
_publ_author_name
'Zhang, Guang-Lin'
'Wang, Sheng'
'Hou, Jin-Le'
'Mo, Chong-Jiao'
'Que, Chen-Jie'
'Zhu, Qin-Yu'
'Dai, Jie'

_publ_section_title
;
 A lanthanide-titanium (LnTi11) oxo-cluster, a potential molecule based
 fluorescent labelling agent and photocatalyst.
;
_journal_issue 44
_journal_name_full 'Dalton transactions (Cambridge, England : 2003)'
_journal_page_first 17681
_journal_page_last 17686
_journal_paper_doi 10.1039/c6dt03034c
_journal_volume 45
_journal_year 2016
_chemical_formula_sum 'C51 H121 N2 O37 Sm Ti11'
_chemical_formula_weight 2031.74
_space_group_crystal_system monoclinic
_space_group_IT_number 4
_space_group_name_Hall 'P 2yb'
_space_group_name_H-M_alt 'P 1 21 1'
_symmetry_space_group_name_Hall 'P 2yb'
_symmetry_space_group_name_H-M 'P 1 21 1'
_audit_creation_method SHELXL-2014/7
_audit_update_record
;
2016-09-29 deposited with the CCDC.
2016-10-04 downloaded from the CCDC.
;
_cell_angle_alpha 90
_cell_angle_beta 90.678(6)
_cell_angle_gamma 90
_cell_formula_units_Z 2
_cell_length_a 15.428(3)
_cell_length_b 15.000(3)
_cell_length_c 20.388(5)
_cell_measurement_reflns_used 18335
_cell_measurement_temperature 293(2)
_cell_measurement_theta_max 27.5
_cell_measurement_theta_min 3.0
_cell_volume 4717.9(18)
_computing_cell_refinement 'CrystalClear (Rigaku Corp., 2000)'
_computing_data_collection 'CrystalClear (Rigaku Corp., 2000)'
_computing_data_reduction 'CrystalClear (Rigaku Corp., 2000)'
_computing_molecular_graphics 'SHELXL-2014/7 (Sheldrick, 2014)'
_computing_publication_material 'SHELXL-2014/7 (Sheldrick, 2014)'
_computing_structure_refinement 'SHELXL-2014/7 (Sheldrick, 2014)'
_computing_structure_solution 'SHELXL-2014/7 (Sheldrick, 2014)'
_diffrn_ambient_temperature 293(2)
_diffrn_measured_fraction_theta_full 0.996
_diffrn_measured_fraction_theta_max 0.989
_diffrn_measurement_device_type 'Rigaku Saturn'
_diffrn_radiation_type MoK\a
_diffrn_radiation_wavelength 0.71075
_diffrn_reflns_av_R_equivalents 0.0443
_diffrn_reflns_av_unetI/netI 0.0606
_diffrn_reflns_Laue_measured_fraction_full 0.996
_diffrn_reflns_Laue_measured_fraction_max 0.989
_diffrn_reflns_limit_h_max 18
_diffrn_reflns_limit_h_min -20
_diffrn_reflns_limit_k_max 14
_diffrn_reflns_limit_k_min -19
_diffrn_reflns_limit_l_max 26
_diffrn_reflns_limit_l_min -26
_diffrn_reflns_number 33794
_diffrn_reflns_point_group_measured_fraction_full 0.997
_diffrn_reflns_point_group_measured_fraction_max 0.990
_diffrn_reflns_theta_full 25.242
_diffrn_reflns_theta_max 27.498
_diffrn_reflns_theta_min 3.020
_exptl_absorpt_coefficient_mu 1.559
_exptl_absorpt_correction_T_max 1.0000
_exptl_absorpt_correction_T_min 0.5758
_exptl_absorpt_correction_type multi-scan
_exptl_absorpt_process_details 'Jacobson, R. (1998) Private communication'
_exptl_crystal_colour Colorless
_exptl_crystal_density_diffrn 1.430
_exptl_crystal_description Block
_exptl_crystal_F_000 2082
_exptl_crystal_size_max 1.000
_exptl_crystal_size_mid 0.600
_exptl_crystal_size_min 0.200
_refine_diff_density_max 1.365
_refine_diff_density_min -1.614
_refine_diff_density_rms 0.116
_refine_ls_abs_structure_details
;
 Refined as an inversion twin.
;
_refine_ls_abs_structure_Flack 0.22(2)
_refine_ls_extinction_method none
_refine_ls_goodness_of_fit_ref 1.196
_refine_ls_hydrogen_treatment undef
_refine_ls_matrix_type full
_refine_ls_number_parameters 876
_refine_ls_number_reflns 14769
_refine_ls_number_restraints 302
_refine_ls_restrained_S_all 1.217
_refine_ls_R_factor_all 0.0935
_refine_ls_R_factor_gt 0.0806
_refine_ls_shift/su_max 0.001
_refine_ls_shift/su_mean 0.000
_refine_ls_structure_factor_coef Fsqd
_refine_ls_weighting_details 'w=1/[\s^2^(Fo^2^)+(0.0100P)^2^+25.0000P] where P=(Fo^2^+2Fc^2^)/3'
_refine_ls_weighting_scheme calc
_refine_ls_wR_factor_gt 0.1568
_refine_ls_wR_factor_ref 0.1631
_reflns_Friedel_coverage 0.929
_reflns_Friedel_fraction_full 0.998
_reflns_Friedel_fraction_max 0.992
_reflns_number_gt 12221
_reflns_number_total 14769
_reflns_threshold_expression 'I > 2\s(I)'
_cod_data_source_file c6dt03034c2.cif
_cod_data_source_block l
_cod_depositor_comments 'Adding full bibliography for 7040963--7040965.cif.'
_cod_original_cell_volume 4717.7(17)
_cod_database_code 7040963
_shelx_shelxl_version_number 2014/7
_shelx_space_group_comment
;
The symmetry employed for this shelxl refinement is uniquely defined
by the following loop, which should always be used as a source of
symmetry information in preference to the above space-group names.
They are only intended as comments.
;
_shelx_estimated_absorpt_t_min 0.305
_shelx_estimated_absorpt_t_max 0.746

loop_
_space_group_symop_operation_xyz
'x, y, z'
'-x, y+1/2, -z'

loop_
_atom_site_label
_atom_site_type_symbol
_atom_site_fract_x
_atom_site_fract_y
_atom_site_fract_z
_atom_site_U_iso_or_equiv
_atom_site_adp_type
_atom_site_occupancy
_atom_site_site_symmetry_order
_atom_site_calc_flag
_atom_site_refinement_flags_posn
_atom_site_refinement_flags_adp
Sm1 Sm 0.90854(5) 0.24074(6) 0.23888(4) 0.0635(2) Uani 1 1 d . .
Ti1 Ti 0.65337(15) 0.2349(2) 0.23578(13) 0.0540(6) Uani 1 1 d . .
Ti2 Ti 0.76244(16) 0.28518(18) 0.35358(14) 0.0517(7) Uani 1 1 d . .
Ti3 Ti 0.73166(18) 0.3250(2) 0.11112(14) 0.0589(7) Uani 1 1 d . .
Ti4 Ti 0.93394(16) 0.4350(2) 0.32166(15) 0.0547(7) Uani 1 1 d . .
Ti5 Ti 0.88979(16) 0.42987(19) 0.15260(13) 0.0527(7) Uani 1 1 d . .
Ti6 Ti 0.61413(15) 0.41399(18) 0.34984(14) 0.0491(6) Uani 1 1 d . .
Ti7 Ti 0.56680(16) 0.4048(2) 0.17657(14) 0.0556(7) Uani 1 1 d . .
Ti8 Ti 0.77580(18) 0.51955(19) 0.39087(14) 0.0552(7) Uani 1 1 d . .
Ti9 Ti 0.74208(17) 0.56050(19) 0.14730(14) 0.0569(7) Uani 1 1 d . .
Ti10 Ti 0.62131(17) 0.56891(19) 0.25964(14) 0.0587(7) Uani 1 1 d . .
Ti11 Ti 0.85229(18) 0.61088(19) 0.26741(15) 0.0573(7) Uani 1 1 d . .
O1 O 0.6094(7) 0.1280(7) 0.2574(6) 0.069(3) Uani 1 1 d . .
O2 O 0.6892(7) 0.2037(7) 0.1434(5) 0.068(3) Uani 1 1 d . .
O3 O 0.5328(6) 0.2841(7) 0.2052(5) 0.067(3) Uani 1 1 d . .
O4 O 0.7665(6) 0.2199(6) 0.2719(5) 0.053(2) Uani 1 1 d . .
O5 O 0.6798(5) 0.3536(6) 0.1973(5) 0.047(2) Uani 1 1 d . .
O6 O 0.6401(5) 0.2975(6) 0.3204(5) 0.049(2) Uani 1 1 d . .
O7 O 0.7630(7) 0.2076(7) 0.4180(6) 0.075(3) Uani 1 1 d . .
O8 O 0.8749(6) 0.3231(6) 0.3358(5) 0.051(2) Uani 1 1 d . .
O9 O 0.7272(6) 0.3973(6) 0.3913(4) 0.048(2) Uani 1 1 d . .
O10 O 0.7568(7) 0.2929(8) 0.0278(5) 0.076(3) Uani 1 1 d . .
O11 O 0.8459(6) 0.3108(6) 0.1475(5) 0.053(2) Uani 1 1 d . .
O12 O 0.7732(6) 0.4503(7) 0.1087(5) 0.055(3) Uani 1 1 d . .
O13 O 0.6074(7) 0.3702(9) 0.0877(6) 0.076(4) Uani 1 1 d . .
O14 O 1.0408(6) 0.4034(8) 0.3487(5) 0.070(3) Uani 1 1 d . .
O15 O 0.9429(6) 0.3957(7) 0.2301(5) 0.054(3) Uani 1 1 d . .
O16 O 0.8941(6) 0.4795(7) 0.4125(5) 0.059(3) Uani 1 1 d . .
O17 O 0.8230(5) 0.4944(6) 0.3042(4) 0.044(2) Uani 1 1 d . .
O18 O 0.9668(6) 0.5647(7) 0.2954(5) 0.063(3) Uani 1 1 d . .
O19 O 0.9689(7) 0.4404(9) 0.0925(5) 0.078(3) Uani 1 1 d D U
O20 O 0.8604(6) 0.5500(6) 0.1807(5) 0.051(2) Uani 1 1 d . .
O21 O 0.5338(9) 0.4079(13) 0.4100(8) 0.129(4) Uani 1 1 d D U
O22 O 0.6591(6) 0.5358(7) 0.3449(5) 0.056(3) Uani 1 1 d . .
O23 O 0.5650(6) 0.4537(7) 0.2690(5) 0.060(3) Uani 1 1 d . .
O24 O 0.4634(6) 0.4484(8) 0.1529(6) 0.082(4) Uani 1 1 d . U
O25 O 0.6272(6) 0.5248(7) 0.1695(5) 0.061(3) Uani 1 1 d . .
O26 O 0.7387(7) 0.5526(9) 0.4694(6) 0.080(3) Uani 1 1 d . U
O27 O 0.8131(7) 0.6407(7) 0.3598(5) 0.065(3) Uani 1 1 d . .
O28 O 0.7363(8) 0.6441(9) 0.0872(7) 0.092(4) Uani 1 1 d . U
O29 O 0.7292(6) 0.6178(6) 0.2346(5) 0.054(2) Uani 1 1 d . .
O30 O 0.5445(8) 0.6564(8) 0.2656(6) 0.086(4) Uani 1 1 d . .
O31 O 0.8828(7) 0.7180(7) 0.2399(6) 0.072(3) Uani 1 1 d . .
O32 O 1.0126(6) 0.2133(6) 0.1457(5) 0.0635(2) Uani 1 1 d . U
O33 O 1.0681(6) 0.2144(6) 0.2462(5) 0.0635(2) Uani 1 1 d . .
O34 O 1.1527(18) 0.2037(19) 0.1631(13) 0.247(12) Uiso 1 1 d . .
O35 O 0.9322(10) 0.1303(9) 0.3298(8) 0.105(5) Uani 1 1 d . .
O36 O 0.9161(11) 0.0783(10) 0.2385(9) 0.124(6) Uani 1 1 d . U
O37 O 0.9415(15) -0.0106(12) 0.3210(10) 0.178(9) Uani 1 1 d . U
N1 N 1.0754(12) 0.2103(16) 0.1851(9) 0.136(7) Uani 1 1 d . U
N2 N 0.9285(16) 0.0637(14) 0.3025(12) 0.121(7) Uani 1 1 d . U
C1 C 0.601(2) 0.046(2) 0.2918(17) 0.169(11) Uani 1 1 d D U
C2 C 0.684(3) 0.002(2) 0.305(2) 0.206(17) Uani 1 1 d . .
C3 C 0.554(2) 0.069(2) 0.3546(18) 0.201(14) Uani 1 1 d D U
C4 C 0.6922(16) 0.1192(14) 0.1057(17) 0.149(11) Uani 1 1 d D U
C5 C 0.6048(17) 0.0837(18) 0.1016(15) 0.146(12) Uani 1 1 d D .
C6 C 0.776(2) 0.0769(15) 0.1171(16) 0.155(11) Uani 1 1 d . U
C7 C 0.4489(9) 0.2384(18) 0.2171(9) 0.090(6) Uani 1 1 d D .
C8 C 0.3993(13) 0.235(3) 0.1578(10) 0.153(11) Uani 1 1 d D .
C9 C 0.4107(11) 0.2650(19) 0.2781(11) 0.122(10) Uani 1 1 d . .
C10 C 0.788(2) 0.1641(19) 0.4813(13) 0.141(9) Uani 1 1 d . U
C11 C 0.731(2) 0.1974(19) 0.5307(11) 0.158(11) Uani 1 1 d . U
C12 C 0.791(2) 0.0703(18) 0.4694(16) 0.162(11) Uani 1 1 d . U
C13 C 0.8203(18) 0.298(2) -0.0238(12) 0.159(10) Uani 1 1 d D U
C14 C 0.7812(19) 0.252(3) -0.0797(13) 0.226(14) Uani 1 1 d D U
C15 C 0.890(2) 0.232(3) -0.0056(13) 0.192(12) Uani 1 1 d D U
C16 C 0.5637(16) 0.381(2) 0.0251(11) 0.128(9) Uani 1 1 d . U
C17 C 0.6002(18) 0.466(2) -0.0060(13) 0.151(11) Uani 1 1 d . U
C18 C 0.5418(18) 0.298(2) -0.0046(13) 0.178(13) Uani 1 1 d . U
C19 C 1.1192(15) 0.3694(19) 0.3760(15) 0.136(9) Uani 1 1 d . U
C20 C 1.1033(18) 0.280(2) 0.4080(15) 0.166(12) Uani 1 1 d . U
C21 C 1.1905(14) 0.380(2) 0.3282(18) 0.180(12) Uani 1 1 d . U
C22 C 0.9435(14) 0.4661(17) 0.4753(9) 0.098(7) Uani 1 1 d . .
C23 C 0.9045(17) 0.387(2) 0.5102(12) 0.133(10) Uani 1 1 d . .
C24 C 0.9470(16) 0.5577(18) 0.5095(13) 0.133(10) Uani 1 1 d . .
C25 C 1.0547(13) 0.597(2) 0.2853(13) 0.138(9) Uani 1 1 d D U
C26 C 1.0925(16) 0.573(2) 0.2226(15) 0.169(11) Uani 1 1 d . U
C27 C 1.084(2) 0.647(3) 0.3410(16) 0.221(15) Uani 1 1 d D U
C28 C 1.0429(15) 0.445(2) 0.0505(14) 0.161(8) Uani 1 1 d D U
C29 C 1.1205(18) 0.422(3) 0.0874(18) 0.216(13) Uani 1 1 d D U
C30 C 1.017(3) 0.474(3) -0.0159(17) 0.220(14) Uani 1 1 d . U
C31 C 0.4536(13) 0.4290(17) 0.4363(12) 0.129(4) Uani 1 1 d D U
C32 C 0.4203(14) 0.3766(17) 0.4875(12) 0.129(4) Uani 1 1 d D U
C33 C 0.4105(15) 0.5039(17) 0.3989(12) 0.129(4) Uani 1 1 d D .
C34 C 0.3896(16) 0.5085(18) 0.1397(13) 0.137(7) Uani 1 1 d D U
C35 C 0.331(2) 0.502(2) 0.1982(17) 0.207(14) Uani 1 1 d D U
C36 C 0.419(3) 0.574(3) 0.091(2) 0.235(15) Uiso 1 1 d . U
C37 C 0.6918(18) 0.561(2) 0.5331(14) 0.143(7) Uani 1 1 d D U
C38 C 0.6650(17) 0.4712(18) 0.5564(13) 0.143(9) Uani 1 1 d . U
C39 C 0.646(3) 0.644(2) 0.529(2) 0.236(15) Uani 1 1 d D U
C40 C 0.8016(16) 0.7246(13) 0.3973(11) 0.101(7) Uani 1 1 d . .
C41 C 0.720(2) 0.7660(18) 0.3762(13) 0.146(11) Uani 1 1 d . .
C42 C 0.885(2) 0.7782(16) 0.3980(15) 0.165(13) Uani 1 1 d . .
C43 C 0.757(2) 0.673(2) 0.022(2) 0.170(9) Uiso 1 1 d D U
C44 C 0.712(2) 0.759(3) 0.0115(18) 0.225(14) Uani 1 1 d D U
C45 C 0.842(3) 0.646(3) 0.005(2) 0.266(16) Uani 1 1 d . U
C46 C 0.502(2) 0.734(2) 0.2637(17) 0.202(12) Uani 1 1 d D U
C47 C 0.453(2) 0.749(3) 0.3230(18) 0.251(15) Uani 1 1 d D U
C48 C 0.508(3) 0.778(2) 0.2002(19) 0.248(16) Uani 1 1 d D U
C49 C 0.896(2) 0.804(2) 0.2091(16) 0.159(10) Uani 1 1 d D U
C50 C 0.968(2) 0.810(2) 0.1644(17) 0.200(14) Uani 1 1 d D U
C51 C 0.813(2) 0.8404(19) 0.1939(17) 0.178(14) Uani 1 1 d . .

loop_
_atom_site_aniso_label
_atom_site_aniso_U_11
_atom_site_aniso_U_22
_atom_site_aniso_U_33
_atom_site_aniso_U_23
_atom_site_aniso_U_13
_atom_site_aniso_U_12
Sm1 0.0610(4) 0.0607(5) 0.0690(5) 0.0011(5) 0.0126(4) 0.0144(4)
Ti1 0.0567(13) 0.0501(14) 0.0555(16) -0.0012(16) 0.0075(11) -0.0038(14)
Ti2 0.0506(14) 0.0513(15) 0.0534(17) 0.0076(13) 0.0079(12) 0.0075(12)
Ti3 0.0634(17) 0.071(2) 0.0425(17) -0.0073(14) 0.0063(12) -0.0045(14)
Ti4 0.0429(13) 0.0663(19) 0.0551(19) 0.0033(15) 0.0011(12) -0.0016(13)
Ti5 0.0488(13) 0.0643(18) 0.0454(16) 0.0025(14) 0.0143(11) -0.0009(13)
Ti6 0.0439(12) 0.0545(16) 0.0493(16) 0.0020(13) 0.0148(11) 0.0039(12)
Ti7 0.0443(13) 0.0709(19) 0.0517(18) 0.0015(15) -0.0015(12) 0.0033(13)
Ti8 0.0619(16) 0.0594(17) 0.0444(17) -0.0046(13) 0.0093(12) 0.0005(13)
Ti9 0.0611(16) 0.0592(17) 0.0506(17) 0.0151(14) 0.0080(13) 0.0041(13)
Ti10 0.0592(15) 0.0606(17) 0.0566(18) 0.0081(14) 0.0121(13) 0.0111(13)
Ti11 0.0641(16) 0.0490(15) 0.0591(18) 0.0028(14) 0.0099(13) -0.0073(13)
O1 0.079(7) 0.054(7) 0.075(8) -0.005(6) 0.011(6) -0.012(6)
O2 0.073(7) 0.065(7) 0.065(7) -0.019(6) 0.008(5) -0.014(5)
O3 0.052(5) 0.087(8) 0.060(7) 0.001(6) 0.000(5) -0.011(5)
O4 0.058(5) 0.046(6) 0.056(6) -0.002(5) -0.004(4) 0.005(4)
O5 0.045(5) 0.054(6) 0.044(6) -0.002(5) 0.005(4) -0.001(4)
O6 0.047(5) 0.053(6) 0.048(6) 0.000(5) 0.008(4) -0.001(4)
O7 0.088(8) 0.075(8) 0.063(8) 0.013(6) 0.016(6) -0.001(6)
O8 0.047(5) 0.051(6) 0.054(6) 0.010(5) 0.002(4) 0.007(4)
O9 0.052(5) 0.056(6) 0.035(5) 0.011(5) 0.006(4) 0.002(5)
O10 0.079(7) 0.106(9) 0.044(7) -0.010(7) 0.010(5) -0.019(7)
O11 0.055(5) 0.053(6) 0.049(6) -0.004(5) 0.002(4) 0.014(4)
O12 0.057(6) 0.070(7) 0.038(6) -0.002(5) 0.003(4) 0.003(5)
O13 0.068(7) 0.110(10) 0.051(8) 0.005(7) -0.006(6) -0.003(7)
O14 0.058(6) 0.087(8) 0.064(8) 0.004(7) -0.005(5) 0.001(6)
O15 0.052(5) 0.059(6) 0.051(7) 0.006(5) 0.011(4) -0.004(5)
O16 0.059(6) 0.075(7) 0.042(6) -0.011(5) 0.000(5) -0.008(5)
O17 0.048(5) 0.042(5) 0.042(6) 0.002(4) 0.003(4) 0.003(4)
O18 0.058(6) 0.063(7) 0.066(8) 0.006(6) 0.004(5) -0.016(5)
O19 0.065(6) 0.119(10) 0.052(7) -0.017(7) 0.028(5) -0.019(7)
O20 0.055(5) 0.050(6) 0.048(6) 0.004(5) 0.008(4) -0.004(5)
O21 0.102(7) 0.161(9) 0.125(8) 0.006(7) 0.047(6) 0.009(7)
O22 0.064(6) 0.067(7) 0.038(6) -0.002(5) 0.018(4) 0.008(5)
O23 0.045(5) 0.078(8) 0.057(7) 0.010(6) -0.001(5) 0.007(5)
O24 0.047(6) 0.107(9) 0.091(9) 0.024(8) -0.010(6) 0.003(6)
O25 0.052(6) 0.073(7) 0.059(7) 0.003(6) 0.003(5) 0.010(5)
O26 0.091(8) 0.098(9) 0.051(7) -0.019(7) 0.014(6) 0.009(7)
O27 0.073(7) 0.062(7) 0.059(7) -0.012(6) 0.018(5) -0.003(5)
O28 0.098(8) 0.107(10) 0.072(8) 0.029(8) 0.009(7) 0.006(7)
O29 0.056(5) 0.047(6) 0.059(7) 0.006(5) 0.012(5) 0.007(4)
O30 0.093(8) 0.069(8) 0.097(10) 0.009(7) 0.022(7) 0.040(7)
O31 0.090(8) 0.053(8) 0.072(8) 0.008(6) 0.012(6) 0.000(6)
O32 0.0610(4) 0.0607(5) 0.0690(5) 0.0011(5) 0.0126(4) 0.0144(4)
O33 0.0610(4) 0.0607(5) 0.0690(5) 0.0011(5) 0.0126(4) 0.0144(4)
O35 0.134(12) 0.069(9) 0.111(12) -0.008(8) -0.006(9) 0.018(8)
O36 0.173(14) 0.068(9) 0.131(13) -0.015(10) 0.002(13) 0.005(9)
O37 0.27(2) 0.078(12) 0.181(19) 0.029(13) -0.019(16) 0.035(14)
N1 0.096(10) 0.218(18) 0.095(11) 0.013(13) 0.029(9) 0.055(12)
N2 0.198(17) 0.059(10) 0.107(14) -0.006(12) 0.024(15) 0.005(12)
C1 0.180(19) 0.132(17) 0.20(2) 0.087(16) 0.059(16) 0.007(15)
C2 0.24(4) 0.11(2) 0.27(5) 0.04(3) 0.01(3) 0.07(3)
C3 0.23(3) 0.13(2) 0.25(3) 0.10(2) 0.10(2) 0.03(2)
C4 0.15(2) 0.054(13) 0.25(3) -0.076(17) 0.01(2) 0.001(12)
C5 0.17(3) 0.12(2) 0.14(3) -0.056(19) 0.005(19) -0.083(19)
C6 0.19(2) 0.063(14) 0.21(3) -0.057(17) -0.04(2) 0.051(15)
C7 0.048(8) 0.134(16) 0.089(13) -0.007(16) -0.003(8) -0.037(12)
C8 0.084(13) 0.27(3) 0.106(18) 0.03(3) -0.003(12) -0.02(2)
C9 0.066(11) 0.19(3) 0.115(17) -0.058(18) 0.042(11) -0.034(14)
C10 0.22(2) 0.113(16) 0.088(16) 0.050(15) 0.014(15) 0.025(18)
C11 0.24(3) 0.17(2) 0.068(15) 0.034(16) 0.037(16) 0.02(2)
C12 0.22(3) 0.101(16) 0.17(2) 0.072(18) 0.00(2) 0.022(19)
C13 0.164(17) 0.218(19) 0.096(14) -0.068(14) 0.051(13) 0.010(15)
C14 0.23(3) 0.36(4) 0.099(18) -0.11(2) 0.057(18) -0.03(3)
C15 0.24(3) 0.20(3) 0.14(2) -0.04(2) 0.10(2) 0.04(2)
C16 0.117(16) 0.21(2) 0.060(14) 0.027(14) -0.046(12) 0.003(16)
C17 0.14(2) 0.22(3) 0.097(19) 0.057(19) -0.042(16) -0.014(19)
C18 0.17(2) 0.28(3) 0.083(17) -0.02(2) -0.083(16) -0.04(2)
C19 0.084(13) 0.15(2) 0.17(2) 0.018(18) -0.016(14) 0.031(15)
C20 0.14(2) 0.19(3) 0.16(2) 0.07(2) 0.025(17) 0.092(19)
C21 0.060(13) 0.22(3) 0.26(3) -0.02(3) 0.000(15) 0.025(17)
C22 0.108(15) 0.14(2) 0.049(12) -0.017(13) -0.027(11) 0.014(14)
C23 0.14(2) 0.16(2) 0.10(2) 0.065(18) 0.008(16) 0.008(18)
C24 0.132(19) 0.15(2) 0.11(2) -0.080(18) -0.015(15) -0.024(17)
C25 0.077(12) 0.20(2) 0.14(2) -0.007(18) 0.013(12) -0.080(14)
C26 0.108(16) 0.24(3) 0.16(2) -0.02(2) 0.069(15) -0.053(18)
C27 0.14(2) 0.33(4) 0.19(3) -0.07(3) 0.01(2) -0.12(2)
C28 0.120(14) 0.225(18) 0.140(16) 0.025(16) 0.054(12) -0.029(15)
C29 0.108(17) 0.24(3) 0.30(3) 0.00(3) 0.050(18) 0.00(2)
C30 0.22(3) 0.31(3) 0.13(2) 0.02(2) 0.05(2) -0.07(2)
C31 0.102(7) 0.161(9) 0.125(8) 0.006(7) 0.047(6) 0.009(7)
C32 0.102(7) 0.161(9) 0.125(8) 0.006(7) 0.047(6) 0.009(7)
C33 0.102(7) 0.161(9) 0.125(8) 0.006(7) 0.047(6) 0.009(7)
C34 0.109(13) 0.142(15) 0.161(16) 0.051(14) 0.023(12) 0.057(12)
C35 0.18(2) 0.17(2) 0.27(3) 0.08(2) 0.12(2) 0.11(2)
C37 0.152(15) 0.143(15) 0.135(15) 0.003(15) 0.079(12) 0.007(14)
C38 0.16(2) 0.140(19) 0.13(2) 0.043(17) 0.077(16) 0.006(17)
C39 0.25(3) 0.19(2) 0.28(3) -0.02(2) 0.13(2) 0.04(2)
C40 0.146(19) 0.049(13) 0.108(17) -0.025(11) 0.037(14) -0.020(12)
C41 0.21(3) 0.11(2) 0.11(2) -0.011(16) 0.02(2) 0.07(2)
C42 0.24(3) 0.101(19) 0.16(3) -0.044(18) -0.03(2) -0.07(2)
C44 0.19(3) 0.26(3) 0.23(3) 0.17(3) 0.01(2) 0.03(3)
C45 0.32(3) 0.25(3) 0.23(3) 0.14(2) 0.11(2) 0.06(3)
C46 0.28(3) 0.13(2) 0.20(3) -0.01(2) 0.05(2) 0.11(2)
C47 0.25(3) 0.22(3) 0.28(3) -0.07(3) 0.08(2) 0.08(3)
C48 0.33(3) 0.17(3) 0.25(3) 0.04(2) -0.01(3) 0.08(2)
C49 0.162(18) 0.158(18) 0.158(19) 0.076(16) 0.016(14) 0.011(16)
C50 0.19(3) 0.22(3) 0.20(3) 0.11(2) 0.07(2) 0.01(2)
C51 0.23(4) 0.12(2) 0.18(3) 0.08(2) 0.00(3) 0.05(2)

loop_
_atom_type_symbol
_atom_type_description
_atom_type_scat_dispersion_real
_atom_type_scat_dispersion_imag
_atom_type_scat_source
C C 0.0033 0.0016 'International Tables Vol C Tables 4.2.6.8 and 6.1.1.4'
H H 0.0000 0.0000 'International Tables Vol C Tables 4.2.6.8 and 6.1.1.4'
N N 0.0061 0.0033 'International Tables Vol C Tables 4.2.6.8 and 6.1.1.4'
O O 0.0106 0.0060 'International Tables Vol C Tables 4.2.6.8 and 6.1.1.4'
Ti Ti 0.2776 0.4457 'International Tables Vol C Tables 4.2.6.8 and 6.1.1.4'
Sm Sm -0.1638 3.4418 'International Tables Vol C Tables 4.2.6.8 and 6.1.1.4'

loop_
_geom_angle_atom_site_label_1
_geom_angle_atom_site_label_2
_geom_angle_atom_site_label_3
_geom_angle
O4 Sm1 O11 84.8(3)
O4 Sm1 O15 111.3(3)
O11 Sm1 O15 66.0(3)
O4 Sm1 O8 67.4(3)
O11 Sm1 O8 109.5(3)
O15 Sm1 O8 67.1(3)
O4 Sm1 O36 84.9(5)
O11 Sm1 O36 117.8(5)
O15 Sm1 O36 163.7(5)
O8 Sm1 O36 121.9(5)
O4 Sm1 O33 153.5(3)
O11 Sm1 O33 121.1(3)
O15 Sm1 O33 86.5(3)
O8 Sm1 O33 104.8(3)
O36 Sm1 O33 78.2(5)
O4 Sm1 O35 80.0(4)
O11 Sm1 O35 160.1(4)
O15 Sm1 O35 131.8(4)
O8 Sm1 O35 76.2(4)
O36 Sm1 O35 48.4(5)
O33 Sm1 O35 73.6(4)
O4 Sm1 O32 143.5(3)
O11 Sm1 O32 74.7(3)
O15 Sm1 O32 87.6(3)
O8 Sm1 O32 148.0(3)
O36 Sm1 O32 78.8(5)
O33 Sm1 O32 52.1(3)
O35 Sm1 O32 111.0(4)
O4 Sm1 N1 162.0(5)
O11 Sm1 N1 97.6(5)
O15 Sm1 N1 85.7(5)
O8 Sm1 N1 127.4(5)
O36 Sm1 N1 78.2(7)
O33 Sm1 N1 26.1(4)
O35 Sm1 N1 93.1(5)
O32 Sm1 N1 26.0(4)
O4 Sm1 N2 81.2(5)
O11 Sm1 N2 142.2(5)
O15 Sm1 N2 151.6(5)
O8 Sm1 N2 97.1(5)
O36 Sm1 N2 26.3(5)
O33 Sm1 N2 74.7(5)
O35 Sm1 N2 22.1(5)
O32 Sm1 N2 96.8(5)
N1 Sm1 N2 86.3(6)
O4 Sm1 Ti2 34.4(2)
O11 Sm1 Ti2 101.1(2)
O15 Sm1 Ti2 90.6(2)
O8 Sm1 Ti2 33.1(2)
O36 Sm1 Ti2 103.6(4)
O33 Sm1 Ti2 131.6(3)
O35 Sm1 Ti2 73.0(4)
O32 Sm1 Ti2 175.8(2)
N1 Sm1 Ti2 157.5(4)
N2 Sm1 Ti2 86.6(4)
O4 Sm1 Ti5 101.0(2)
O11 Sm1 Ti5 33.7(2)
O15 Sm1 Ti5 32.3(3)
O8 Sm1 Ti5 88.7(2)
O36 Sm1 Ti5 148.0(5)
O33 Sm1 Ti5 104.1(2)
O35 Sm1 Ti5 163.3(4)
O32 Sm1 Ti5 78.2(2)
N1 Sm1 Ti5 90.4(5)
N2 Sm1 Ti5 174.2(5)
Ti2 Sm1 Ti5 98.29(7)
O1 Ti1 O4 98.4(5)
O1 Ti1 O6 99.5(5)
O4 Ti1 O6 79.8(4)
O1 Ti1 O5 167.0(5)
O4 Ti1 O5 93.9(4)
O6 Ti1 O5 86.8(4)
O1 Ti1 O2 97.5(5)
O4 Ti1 O2 94.2(4)
O6 Ti1 O2 162.6(4)
O5 Ti1 O2 77.3(4)
O1 Ti1 O3 92.9(5)
O4 Ti1 O3 165.5(4)
O6 Ti1 O3 89.5(4)
O5 Ti1 O3 75.7(4)
O2 Ti1 O3 93.2(4)
O1 Ti1 Ti2 103.7(4)
O4 Ti1 Ti2 38.6(3)
O6 Ti1 Ti2 41.2(3)
O5 Ti1 Ti2 88.6(3)
O2 Ti1 Ti2 130.0(3)
O3 Ti1 Ti2 129.5(3)
O1 Ti1 Ti7 131.6(4)
O4 Ti1 Ti7 129.4(3)
O6 Ti1 Ti7 84.3(3)
O5 Ti1 Ti7 37.2(2)
O2 Ti1 Ti7 87.1(3)
O3 Ti1 Ti7 38.7(3)
Ti2 Ti1 Ti7 109.70(12)
O1 Ti1 Ti3 137.2(4)
O4 Ti1 Ti3 90.2(3)
O6 Ti1 Ti3 123.2(3)
O5 Ti1 Ti3 37.9(3)
O2 Ti1 Ti3 39.9(3)
O3 Ti1 Ti3 87.5(3)
Ti2 Ti1 Ti3 108.76(11)
Ti7 Ti1 Ti3 60.01(9)
O7 Ti2 O8 110.6(5)
O7 Ti2 O9 106.2(5)
O8 Ti2 O9 94.5(4)
O7 Ti2 O4 108.0(5)
O8 Ti2 O4 87.0(4)
O9 Ti2 O4 142.8(4)
O7 Ti2 O6 108.0(5)
O8 Ti2 O6 141.3(4)
O9 Ti2 O6 77.7(4)
O4 Ti2 O6 78.2(4)
O7 Ti2 Ti6 116.4(4)
O8 Ti2 Ti6 120.7(3)
O9 Ti2 Ti6 39.6(3)
O4 Ti2 Ti6 109.7(3)
O6 Ti2 Ti6 38.4(3)
O7 Ti2 Ti1 115.4(4)
O8 Ti2 Ti1 115.7(3)
O9 Ti2 Ti1 112.3(3)
O4 Ti2 Ti1 37.8(3)
O6 Ti2 Ti1 40.5(3)
Ti6 Ti2 Ti1 73.85(10)
O7 Ti2 Sm1 113.3(4)
O8 Ti2 Sm1 44.5(3)
O9 Ti2 Sm1 130.5(3)
O4 Ti2 Sm1 42.7(3)
O6 Ti2 Sm1 115.0(3)
Ti6 Ti2 Sm1 129.33(11)
Ti1 Ti2 Sm1 76.51(8)
O10 Ti3 O11 97.3(5)
O10 Ti3 O5 168.4(4)
O11 Ti3 O5 93.4(4)
O10 Ti3 O12 99.0(5)
O11 Ti3 O12 79.6(4)
O5 Ti3 O12 87.2(4)
O10 Ti3 O2 97.9(5)
O11 Ti3 O2 94.2(4)
O5 Ti3 O2 76.9(4)
O12 Ti3 O2 162.6(4)
O10 Ti3 O13 94.5(5)
O11 Ti3 O13 164.8(5)
O5 Ti3 O13 75.8(4)
O12 Ti3 O13 89.0(5)
O2 Ti3 O13 93.8(5)
O10 Ti3 Ti5 102.7(4)
O11 Ti3 Ti5 38.0(3)
O5 Ti3 Ti5 88.4(3)
O12 Ti3 Ti5 41.7(3)
O2 Ti3 Ti5 129.4(3)
O13 Ti3 Ti5 129.4(4)
O10 Ti3 Ti7 133.4(4)
O11 Ti3 Ti7 128.8(3)
O5 Ti3 Ti7 37.0(3)
O12 Ti3 Ti7 85.0(3)
O2 Ti3 Ti7 86.5(3)
O13 Ti3 Ti7 38.9(3)
Ti5 Ti3 Ti7 109.91(12)
O10 Ti3 Ti1 137.2(4)
O11 Ti3 Ti1 90.0(3)
O5 Ti3 Ti1 38.0(3)
O12 Ti3 Ti1 123.8(3)
O2 Ti3 Ti1 39.4(3)
O13 Ti3 Ti1 87.9(4)
Ti5 Ti3 Ti1 108.42(11)
Ti7 Ti3 Ti1 59.70(9)
O14 Ti4 O8 99.0(5)
O14 Ti4 O17 166.7(5)
O8 Ti4 O17 90.5(4)
O14 Ti4 O15 97.9(5)
O8 Ti4 O15 85.4(4)
O17 Ti4 O15 92.0(4)
O14 Ti4 O16 95.3(5)
O8 Ti4 O16 90.1(4)
O17 Ti4 O16 75.4(4)
O15 Ti4 O16 166.6(4)
O14 Ti4 O18 95.8(5)
O8 Ti4 O18 165.1(4)
O17 Ti4 O18 75.1(4)
O15 Ti4 O18 90.9(4)
O16 Ti4 O18 90.3(4)
O14 Ti4 Ti8 133.8(4)
O8 Ti4 Ti8 85.0(3)
O17 Ti4 Ti8 37.5(3)
O15 Ti4 Ti8 128.3(3)
O16 Ti4 Ti8 38.5(3)
O18 Ti4 Ti8 86.0(3)
O14 Ti4 Ti11 134.2(4)
O8 Ti4 Ti11 126.7(3)
O17 Ti4 Ti11 37.1(3)
O15 Ti4 Ti11 87.1(3)
O16 Ti4 Ti11 85.5(3)
O18 Ti4 Ti11 38.5(3)
Ti8 Ti4 Ti11 59.97(9)
O14 Ti4 Sm1 91.5(4)
O8 Ti4 Sm1 43.6(3)
O17 Ti4 Sm1 101.8(3)
O15 Ti4 Sm1 43.7(3)
O16 Ti4 Sm1 133.6(3)
O18 Ti4 Sm1 134.6(3)
Ti8 Ti4 Sm1 119.40(10)
Ti11 Ti4 Sm1 120.45(11)
O19 Ti5 O15 108.6(5)
O19 Ti5 O11 107.2(5)
O15 Ti5 O11 86.6(4)
O19 Ti5 O20 106.9(5)
O15 Ti5 O20 96.2(5)
O11 Ti5 O20 142.8(4)
O19 Ti5 O12 107.5(5)
O15 Ti5 O12 143.6(4)
O11 Ti5 O12 78.7(4)
O20 Ti5 O12 77.3(4)
O19 Ti5 Ti9 116.9(4)
O15 Ti5 Ti9 122.8(3)
O11 Ti5 Ti9 109.8(3)
O20 Ti5 Ti9 39.4(3)
O12 Ti5 Ti9 38.4(3)
O19 Ti5 Ti3 114.8(4)
O15 Ti5 Ti3 116.4(3)
O11 Ti5 Ti3 38.1(3)
O20 Ti5 Ti3 112.0(3)
O12 Ti5 Ti3 40.8(3)
Ti9 Ti5 Ti3 73.70(10)
O19 Ti5 Sm1 112.8(5)
O15 Ti5 Sm1 43.9(3)
O11 Ti5 Sm1 42.8(3)
O20 Ti5 Sm1 130.4(3)
O12 Ti5 Sm1 115.6(3)
Ti9 Ti5 Sm1 129.18(10)
Ti3 Ti5 Sm1 76.71(9)
O21 Ti6 O6 109.1(7)
O21 Ti6 O23 110.1(6)
O6 Ti6 O23 95.6(5)
O21 Ti6 O9 109.1(6)
O6 Ti6 O9 80.0(4)
O23 Ti6 O9 139.7(4)
O21 Ti6 O22 109.7(7)
O6 Ti6 O22 140.3(4)
O23 Ti6 O22 78.5(5)
O9 Ti6 O22 80.0(4)
O21 Ti6 Ti10 120.3(6)
O6 Ti6 Ti10 121.2(3)
O23 Ti6 Ti10 40.1(3)
O9 Ti6 Ti10 109.3(3)
O22 Ti6 Ti10 38.8(3)
O21 Ti6 Ti2 119.6(6)
O6 Ti6 Ti2 41.2(3)
O23 Ti6 Ti2 121.4(3)
O9 Ti6 Ti2 39.2(3)
O22 Ti6 Ti2 109.4(3)
Ti10 Ti6 Ti2 119.14(11)
O21 Ti6 Ti8 114.6(6)
O6 Ti6 Ti8 112.9(3)
O23 Ti6 Ti8 113.0(3)
O9 Ti6 Ti8 39.2(3)
O22 Ti6 Ti8 40.8(3)
Ti10 Ti6 Ti8 74.22(10)
Ti2 Ti6 Ti8 72.97(9)
O24 Ti7 O5 176.5(5)
O24 Ti7 O3 100.1(5)
O5 Ti7 O3 79.3(4)
O24 Ti7 O13 98.0(5)
O5 Ti7 O13 78.7(4)
O3 Ti7 O13 96.7(5)
O24 Ti7 O23 95.6(5)
O5 Ti7 O23 87.9(4)
O3 Ti7 O23 92.9(5)
O13 Ti7 O23 161.7(4)
O24 Ti7 O25 93.8(5)
O5 Ti7 O25 87.4(4)
O3 Ti7 O25 163.0(4)
O13 Ti7 O25 91.0(5)
O23 Ti7 O25 75.9(4)
O24 Ti7 Ti10 95.3(4)
O5 Ti7 Ti10 87.6(3)
O3 Ti7 Ti10 129.7(3)
O13 Ti7 Ti10 128.2(4)
O23 Ti7 Ti10 37.8(3)
O25 Ti7 Ti10 38.2(3)
O24 Ti7 Ti1 141.5(4)
O5 Ti7 Ti1 38.2(3)
O3 Ti7 Ti1 41.4(3)
O13 Ti7 Ti1 90.1(4)
O23 Ti7 Ti1 86.9(3)
O25 Ti7 Ti1 123.9(3)
Ti10 Ti7 Ti1 109.02(11)
O24 Ti7 Ti3 138.9(4)
O5 Ti7 Ti3 37.8(3)
O3 Ti7 Ti3 89.7(3)
O13 Ti7 Ti3 41.0(3)
O23 Ti7 Ti3 123.8(3)
O25 Ti7 Ti3 86.1(3)
Ti10 Ti7 Ti3 108.71(10)
Ti1 Ti7 Ti3 60.29(9)
O26 Ti8 O17 174.3(5)
O26 Ti8 O16 101.0(5)
O17 Ti8 O16 77.8(4)
O26 Ti8 O9 97.4(5)
O17 Ti8 O9 88.3(4)
O16 Ti8 O9 93.8(4)
O26 Ti8 O27 97.4(5)
O17 Ti8 O27 77.2(4)
O16 Ti8 O27 94.5(4)
O9 Ti8 O27 161.3(4)
O26 Ti8 O22 95.1(5)
O17 Ti8 O22 86.8(4)
O16 Ti8 O22 162.5(4)
O9 Ti8 O22 77.3(4)
O27 Ti8 O22 90.1(4)
O26 Ti8 Ti6 96.9(4)
O17 Ti8 Ti6 87.9(3)
O16 Ti8 Ti6 130.8(3)
O9 Ti8 Ti6 38.3(3)
O27 Ti8 Ti6 128.0(3)
O22 Ti8 Ti6 39.0(3)
O26 Ti8 Ti4 141.9(4)
O17 Ti8 Ti4 37.6(3)
O16 Ti8 Ti4 40.9(3)
O9 Ti8 Ti4 85.6(3)
O27 Ti8 Ti4 89.8(3)
O22 Ti8 Ti4 122.4(3)
Ti6 Ti8 Ti4 107.86(11)
O26 Ti8 Ti11 137.3(4)
O17 Ti8 Ti11 37.4(3)
O16 Ti8 Ti11 87.5(3)
O9 Ti8 Ti11 123.9(3)
O27 Ti8 Ti11 40.0(3)
O22 Ti8 Ti11 85.2(3)
Ti6 Ti8 Ti11 108.80(11)
Ti4 Ti8 Ti11 60.28(9)
O28 Ti9 O12 110.1(6)
O28 Ti9 O25 109.0(5)
O12 Ti9 O25 95.4(5)
O28 Ti9 O20 110.0(5)
O12 Ti9 O20 80.4(4)
O25 Ti9 O20 139.7(4)
O28 Ti9 O29 108.1(6)
O12 Ti9 O29 141.0(4)
O25 Ti9 O29 78.8(4)
O20 Ti9 O29 79.9(4)
O28 Ti9 Ti10 118.7(5)
O12 Ti9 Ti10 121.4(3)
O25 Ti9 Ti10 40.3(3)
O20 Ti9 Ti10 109.1(3)
O29 Ti9 Ti10 38.9(3)
O28 Ti9 Ti5 121.5(4)
O12 Ti9 Ti5 41.5(3)
O25 Ti9 Ti5 120.9(3)
O20 Ti9 Ti5 39.4(3)
O29 Ti9 Ti5 109.5(3)
Ti10 Ti9 Ti5 118.80(11)
O28 Ti9 Ti11 113.9(5)
O12 Ti9 Ti11 114.0(3)
O25 Ti9 Ti11 112.8(3)
O20 Ti9 Ti11 39.7(3)
O29 Ti9 Ti11 40.3(3)
Ti10 Ti9 Ti11 73.76(10)
Ti5 Ti9 Ti11 73.64(10)
O30 Ti10 O22 109.3(5)
O30 Ti10 O29 108.8(5)
O22 Ti10 O29 95.0(4)
O30 Ti10 O23 110.6(5)
O22 Ti10 O23 79.0(4)
O29 Ti10 O23 140.0(4)
O30 Ti10 O25 110.7(5)
O22 Ti10 O25 139.2(4)
O29 Ti10 O25 80.0(4)
O23 Ti10 O25 79.5(5)
O30 Ti10 Ti6 120.5(4)
O22 Ti10 Ti6 40.4(3)
O29 Ti10 Ti6 120.7(3)
O23 Ti10 Ti6 39.0(3)
O25 Ti10 Ti6 108.7(3)
O30 Ti10 Ti9 120.6(4)
O22 Ti10 Ti9 120.5(3)
O29 Ti10 Ti9 41.2(3)
O23 Ti10 Ti9 108.8(3)
O25 Ti10 Ti9 39.2(3)
Ti6 Ti10 Ti9 118.22(11)
O30 Ti10 Ti7 116.6(5)
O22 Ti10 Ti7 111.9(3)
O29 Ti10 Ti7 113.2(3)
O23 Ti10 Ti7 39.6(3)
O25 Ti10 Ti7 39.9(3)
Ti6 Ti10 Ti7 72.83(10)
Ti9 Ti10 Ti7 73.36(10)
O31 Ti11 O17 175.6(5)
O31 Ti11 O18 99.7(5)
O17 Ti11 O18 77.7(4)
O31 Ti11 O20 96.6(5)
O17 Ti11 O20 87.0(4)
O18 Ti11 O20 91.7(4)
O31 Ti11 O29 95.8(5)
O17 Ti11 O29 87.3(4)
O18 Ti11 O29 162.4(4)
O20 Ti11 O29 78.3(4)
O31 Ti11 O27 100.2(5)
O17 Ti11 O27 76.6(4)
O18 Ti11 O27 94.9(5)
O20 Ti11 O27 160.6(4)
O29 Ti11 O27 90.4(4)
O31 Ti11 Ti9 96.8(4)
O17 Ti11 Ti9 87.6(3)
O18 Ti11 Ti9 129.1(3)
O20 Ti11 Ti9 38.5(3)
O29 Ti11 Ti9 39.8(3)
O27 Ti11 Ti9 128.8(3)
O31 Ti11 Ti8 139.7(4)
O17 Ti11 Ti8 37.3(3)
O18 Ti11 Ti8 87.7(3)
O20 Ti11 Ti8 122.9(3)
O29 Ti11 Ti8 85.8(3)
O27 Ti11 Ti8 39.5(3)
Ti9 Ti11 Ti8 109.05(11)
O31 Ti11 Ti4 140.6(4)
O17 Ti11 Ti4 37.2(2)
O18 Ti11 Ti4 41.0(3)
O20 Ti11 Ti4 84.1(3)
O29 Ti11 Ti4 122.6(3)
O27 Ti11 Ti4 88.9(3)
Ti9 Ti11 Ti4 107.04(11)
Ti8 Ti11 Ti4 59.75(9)
C1 O1 Ti1 158.1(18)
C4 O2 Ti1 133.7(15)
C4 O2 Ti3 125.6(14)
Ti1 O2 Ti3 100.7(4)
C7 O3 Ti7 134.9(12)
C7 O3 Ti1 124.2(12)
Ti7 O3 Ti1 100.0(4)
Ti1 O4 Ti2 103.5(4)
Ti1 O4 Sm1 137.6(5)
Ti2 O4 Sm1 102.8(4)
Ti7 O5 Ti3 105.2(4)
Ti7 O5 Ti1 104.6(4)
Ti3 O5 Ti1 104.1(4)
Ti6 O6 Ti1 137.7(5)
Ti6 O6 Ti2 100.4(4)
Ti1 O6 Ti2 98.3(4)
C10 O7 Ti2 159.3(15)
Ti2 O8 Ti4 137.3(5)
Ti2 O8 Sm1 102.4(4)
Ti4 O8 Sm1 102.6(4)
Ti2 O9 Ti6 101.2(4)
Ti2 O9 Ti8 134.2(5)
Ti6 O9 Ti8 102.5(4)
C13 O10 Ti3 145.3(13)
Ti5 O11 Ti3 103.9(4)
Ti5 O11 Sm1 103.5(4)
Ti3 O11 Sm1 136.7(5)
Ti9 O12 Ti3 137.0(5)
Ti9 O12 Ti5 100.2(4)
Ti3 O12 Ti5 97.5(4)
C16 O13 Ti7 128.7(14)
C16 O13 Ti3 131.1(13)
Ti7 O13 Ti3 100.0(5)
C19 O14 Ti4 171.7(15)
Ti5 O15 Ti4 134.0(6)
Ti5 O15 Sm1 103.8(5)
Ti4 O15 Sm1 101.7(4)
C22 O16 Ti8 134.0(11)
C22 O16 Ti4 124.7(10)
Ti8 O16 Ti4 100.5(4)
Ti8 O17 Ti11 105.3(4)
Ti8 O17 Ti4 104.9(4)
Ti11 O17 Ti4 105.7(4)
C25 O18 Ti11 132.5(14)
C25 O18 Ti4 125.1(14)
Ti11 O18 Ti4 100.5(4)
C28 O19 Ti5 171.5(16)
Ti5 O20 Ti9 101.1(4)
Ti5 O20 Ti11 134.6(5)
Ti9 O20 Ti11 101.8(4)
C31 O21 Ti6 153.7(16)
Ti10 O22 Ti6 100.8(5)
Ti10 O22 Ti8 135.7(5)
Ti6 O22 Ti8 100.2(4)
Ti6 O23 Ti10 100.9(5)
Ti6 O23 Ti7 133.2(6)
Ti10 O23 Ti7 102.7(5)
C34 O24 Ti7 163.5(15)
Ti9 O25 Ti10 100.4(5)
Ti9 O25 Ti7 133.8(5)
Ti10 O25 Ti7 101.9(5)
C37 O26 Ti8 165.2(15)
C40 O27 Ti8 124.6(10)
C40 O27 Ti11 134.6(11)
Ti8 O27 Ti11 100.5(5)
C43 O28 Ti9 148.4(17)
Ti10 O29 Ti9 99.9(5)
Ti10 O29 Ti11 136.1(5)
Ti9 O29 Ti11 99.9(4)
C46 O30 Ti10 166(2)
C49 O31 Ti11 169.9(17)
N1 O32 Sm1 91.0(10)
N1 O33 Sm1 92.7(10)
N2 O35 Sm1 102.1(16)
N2 O36 Sm1 99.6(13)
O32 N1 O33 123.9(15)
O32 N1 O34 120(2)
O33 N1 O34 116(2)
O32 N1 Sm1 62.9(8)
O33 N1 Sm1 61.2(8)
O34 N1 Sm1 175(2)
O35 N2 O37 131(3)
O35 N2 O36 110(2)
O37 N2 O36 119(2)
O35 N2 Sm1 55.7(13)
O37 N2 Sm1 172(2)
O36 N2 Sm1 54.1(11)
O1 C1 C2 113(3)
O1 C1 C3 105(2)
C2 C1 C3 112(3)
C5 C4 C6 132(2)
C5 C4 O2 108.0(18)
C6 C4 O2 109(2)
C8 C7 C9 121.5(19)
C8 C7 O3 109.9(17)
C9 C7 O3 112.3(16)
C12 C10 C11 119(3)
C12 C10 O7 107(2)
C11 C10 O7 107(2)
O10 C13 C14 106(2)
O10 C13 C15 106(2)
C14 C13 C15 100(3)
C18 C16 O13 113(2)
C18 C16 C17 129(3)
O13 C16 C17 107(2)
O14 C19 C21 110(2)
O14 C19 C20 110(2)
C21 C19 C20 120(3)
O16 C22 C23 107.9(18)
O16 C22 C24 106.4(18)
C23 C22 C24 120(2)
C27 C25 O18 110(2)
C27 C25 C26 134(2)
O18 C25 C26 115(2)
O19 C28 C29 110(2)
O19 C28 C30 111(2)
C29 C28 C30 139(3)
O21 C31 C32 120(2)
O21 C31 C33 111.3(19)
C32 C31 C33 128.9(19)
O24 C34 C36 107(2)
O24 C34 C35 106.6(19)
C36 C34 C35 140(3)
C39 C37 C38 132(3)
C39 C37 O26 105(2)
C38 C37 O26 110(2)
C41 C40 O27 108.4(19)
C41 C40 C42 120(2)
O27 C40 C42 110.4(18)
C45 C43 O28 110(3)
C45 C43 C44 130(4)
O28 C43 C44 107(3)
O30 C46 C47 111(3)
O30 C46 C48 113(3)
C47 C46 C48 135(3)
C51 C49 O31 108(2)
C51 C49 C50 122(3)
O31 C49 C50 116(3)

loop_
_geom_bond_atom_site_label_1
_geom_bond_atom_site_label_2
_geom_bond_distance
Sm1 O4 2.321(9)
Sm1 O11 2.338(9)
Sm1 O15 2.391(11)
Sm1 O8 2.392(10)
Sm1 O36 2.439(15)
Sm1 O33 2.497(9)
Sm1 O35 2.509(14)
Sm1 O32 2.535(9)
Sm1 N1 2.847(17)
Sm1 N2 2.97(2)
Sm1 Ti2 3.334(3)
Sm1 Ti5 3.349(3)
Ti1 O1 1.798(11)
Ti1 O4 1.900(9)
Ti1 O6 1.977(10)
Ti1 O5 1.989(10)
Ti1 O2 2.024(11)
Ti1 O3 2.089(10)
Ti1 Ti2 3.012(4)
Ti1 Ti7 3.115(4)
Ti1 Ti3 3.133(4)
Ti2 O7 1.754(11)
Ti2 O8 1.866(9)
Ti2 O9 1.930(10)
Ti2 O4 1.934(10)
Ti2 O6 2.006(9)
Ti2 Ti6 2.995(3)
Ti3 O10 1.812(11)
Ti3 O11 1.916(9)
Ti3 O5 1.985(10)
Ti3 O12 1.985(11)
Ti3 O2 2.046(11)
Ti3 O13 2.084(12)
Ti3 Ti5 3.015(4)
Ti3 Ti7 3.125(4)
Ti4 O14 1.795(10)
Ti4 O8 1.933(10)
Ti4 O17 1.958(9)
Ti4 O15 1.965(11)
Ti4 O16 2.068(10)
Ti4 O18 2.083(11)
Ti4 Ti8 3.104(4)
Ti4 Ti11 3.120(4)
Ti5 O19 1.747(10)
Ti5 O15 1.843(11)
Ti5 O11 1.913(10)
Ti5 O20 1.946(10)
Ti5 O12 2.023(10)
Ti5 Ti9 3.006(4)
Ti6 O21 1.756(14)
Ti6 O6 1.893(10)
Ti6 O23 1.901(10)
Ti6 O9 1.946(9)
Ti6 O22 1.957(11)
Ti6 Ti10 2.966(4)
Ti6 Ti8 3.062(4)
Ti7 O24 1.786(10)
Ti7 O5 1.947(9)
Ti7 O3 1.976(11)
Ti7 O13 1.994(12)
Ti7 O23 2.023(11)
Ti7 O25 2.032(11)
Ti7 Ti10 3.098(4)
Ti8 O26 1.778(11)
Ti8 O17 1.955(9)
Ti8 O16 1.967(10)
Ti8 O9 1.981(10)
Ti8 O27 2.011(11)
Ti8 O22 2.035(10)
Ti8 Ti11 3.111(4)
Ti9 O28 1.755(13)
Ti9 O12 1.895(10)
Ti9 O25 1.911(10)
Ti9 O20 1.947(9)
Ti9 O29 1.989(10)
Ti9 Ti10 2.972(4)
Ti9 Ti11 3.059(4)
Ti10 O30 1.773(10)
Ti10 O22 1.893(10)
Ti10 O29 1.895(10)
Ti10 O23 1.945(11)
Ti10 O25 1.956(11)
Ti11 O31 1.768(11)
Ti11 O17 1.957(9)
Ti11 O18 1.975(10)
Ti11 O20 1.995(10)
Ti11 O29 2.009(10)
Ti11 O27 2.034(11)
O1 C1 1.42(3)
O2 C4 1.48(2)
O3 C7 1.488(18)
O7 C10 1.49(2)
O10 C13 1.45(3)
O13 C16 1.45(2)
O14 C19 1.42(2)
O16 C22 1.50(2)
O18 C25 1.46(2)
O19 C28 1.436(18)
O21 C31 1.390(17)
O24 C34 1.47(2)
O26 C37 1.50(3)
O27 C40 1.48(2)
O28 C43 1.44(4)
O30 C46 1.34(3)
O31 C49 1.44(3)
O32 N1 1.250(19)
O33 N1 1.254(18)
O34 N1 1.28(3)
O35 N2 1.15(2)
O36 N2 1.33(2)
O37 N2 1.19(2)
C1 C2 1.46(4)
C1 C3 1.52(2)
C4 C5 1.45(2)
C4 C6 1.46(3)
C7 C8 1.424(17)
C7 C9 1.44(2)
C10 C12 1.43(3)
C10 C11 1.44(3)
C13 C14 1.45(2)
C13 C15 1.51(2)
C16 C18 1.42(4)
C16 C17 1.53(4)
C19 C21 1.49(4)
C19 C20 1.51(4)
C22 C23 1.52(3)
C22 C24 1.54(3)
C25 C27 1.43(2)
C25 C26 1.45(3)
C28 C29 1.45(2)
C28 C30 1.47(4)
C31 C32 1.410(19)
C31 C33 1.507(19)
C34 C36 1.48(4)
C34 C35 1.51(2)
C37 C39 1.43(2)
C37 C38 1.49(3)
C40 C41 1.46(3)
C40 C42 1.51(3)
C43 C45 1.42(4)
C43 C44 1.47(2)
C46 C47 1.45(2)
C46 C48 1.45(2)
C49 C51 1.42(4)
C49 C50 1.45(2)

loop_
_geom_torsion_atom_site_label_1
_geom_torsion_atom_site_label_2
_geom_torsion_atom_site_label_3
_geom_torsion_atom_site_label_4
_geom_torsion
O4 Ti1 O1 C1 21(4)
O6 Ti1 O1 C1 -60(4)
O5 Ti1 O1 C1 -178(4)
O2 Ti1 O1 C1 116(4)
O3 Ti1 O1 C1 -150(4)
Ti2 Ti1 O1 C1 -18(4)
Ti7 Ti1 O1 C1 -151(4)
Ti3 Ti1 O1 C1 121(4)
O1 Ti1 O4 Ti2 -101.4(5)
O6 Ti1 O4 Ti2 -3.1(4)
O5 Ti1 O4 Ti2 82.9(5)
O2 Ti1 O4 Ti2 160.4(5)
O3 Ti1 O4 Ti2 39.9(19)
Ti7 Ti1 O4 Ti2 70.7(5)
Ti3 Ti1 O4 Ti2 120.7(4)
O1 Ti1 O4 Sm1 131.6(7)
O6 Ti1 O4 Sm1 -130.1(7)
O5 Ti1 O4 Sm1 -44.1(7)
O2 Ti1 O4 Sm1 33.4(7)
O3 Ti1 O4 Sm1 -87.1(18)
Ti2 Ti1 O4 Sm1 -127.0(9)
Ti7 Ti1 O4 Sm1 -56.3(8)
Ti3 Ti1 O4 Sm1 -6.3(7)
O21 Ti6 O6 Ti1 131.8(8)
O23 Ti6 O6 Ti1 18.2(8)
O9 Ti6 O6 Ti1 -121.3(7)
O22 Ti6 O6 Ti1 -60.6(10)
Ti10 Ti6 O6 Ti1 -14.7(8)
Ti2 Ti6 O6 Ti1 -114.7(8)
Ti8 Ti6 O6 Ti1 -99.6(7)
O21 Ti6 O6 Ti2 -113.5(7)
O23 Ti6 O6 Ti2 133.0(4)
O9 Ti6 O6 Ti2 -6.6(4)
O22 Ti6 O6 Ti2 54.2(8)
Ti10 Ti6 O6 Ti2 100.0(4)
Ti8 Ti6 O6 Ti2 15.1(5)
O8 Ti2 O7 C10 38(4)
O9 Ti2 O7 C10 -63(4)
O4 Ti2 O7 C10 132(4)
O6 Ti2 O7 C10 -145(4)
Ti6 Ti2 O7 C10 -104(4)
Ti1 Ti2 O7 C10 172(4)
Sm1 Ti2 O7 C10 86(4)
O7 Ti2 O8 Ti4 -132.8(8)
O9 Ti2 O8 Ti4 -23.6(8)
O4 Ti2 O8 Ti4 119.2(8)
O6 Ti2 O8 Ti4 52.3(12)
Ti6 Ti2 O8 Ti4 8.0(10)
Ti1 Ti2 O8 Ti4 93.8(8)
Sm1 Ti2 O8 Ti4 124.5(10)
O7 Ti2 O8 Sm1 102.7(5)
O9 Ti2 O8 Sm1 -148.1(4)
O4 Ti2 O8 Sm1 -5.4(4)
O6 Ti2 O8 Sm1 -72.3(7)
Ti6 Ti2 O8 Sm1 -116.6(3)
Ti1 Ti2 O8 Sm1 -30.8(4)
O11 Ti3 O10 C13 -38(3)
O5 Ti3 O10 C13 164(3)
O12 Ti3 O10 C13 42(3)
O2 Ti3 O10 C13 -133(3)
O13 Ti3 O10 C13 132(3)
Ti5 Ti3 O10 C13 0(3)
Ti7 Ti3 O10 C13 134(3)
Ti1 Ti3 O10 C13 -136(3)
O28 Ti9 O12 Ti3 -132.0(8)
O25 Ti9 O12 Ti3 -19.4(8)
O20 Ti9 O12 Ti3 120.1(8)
O29 Ti9 O12 Ti3 59.5(11)
Ti10 Ti9 O12 Ti3 13.5(9)
Ti5 Ti9 O12 Ti3 112.8(9)
Ti11 Ti9 O12 Ti3 98.5(7)
O28 Ti9 O12 Ti5 115.2(6)
O25 Ti9 O12 Ti5 -132.2(5)
O20 Ti9 O12 Ti5 7.3(4)
O29 Ti9 O12 Ti5 -53.4(8)
Ti10 Ti9 O12 Ti5 -99.3(4)
Ti11 Ti9 O12 Ti5 -14.3(5)
O19 Ti5 O15 Ti4 134.3(8)
O11 Ti5 O15 Ti4 -118.7(7)
O20 Ti5 O15 Ti4 24.1(8)
O12 Ti5 O15 Ti4 -52.9(12)
Ti9 Ti5 O15 Ti4 -7.2(9)
Ti3 Ti5 O15 Ti4 -94.2(7)
Sm1 Ti5 O15 Ti4 -121.8(9)
O19 Ti5 O15 Sm1 -104.0(5)
O11 Ti5 O15 Sm1 3.1(4)
O20 Ti5 O15 Sm1 145.9(4)
O12 Ti5 O15 Sm1 68.8(9)
Ti9 Ti5 O15 Sm1 114.5(3)
Ti3 Ti5 O15 Sm1 27.5(5)
O6 Ti6 O21 C31 -124(4)
O23 Ti6 O21 C31 -20(4)
O9 Ti6 O21 C31 151(4)
O22 Ti6 O21 C31 65(4)
Ti10 Ti6 O21 C31 23(4)
Ti2 Ti6 O21 C31 -168(4)
Ti8 Ti6 O21 C31 109(4)
O30 Ti10 O22 Ti6 114.8(6)
O29 Ti10 O22 Ti6 -133.4(4)
O23 Ti10 O22 Ti6 6.6(4)
O25 Ti10 O22 Ti6 -52.8(8)
Ti9 Ti10 O22 Ti6 -98.9(4)
Ti7 Ti10 O22 Ti6 -15.9(4)
O30 Ti10 O22 Ti8 -128.4(8)
O29 Ti10 O22 Ti8 -16.5(8)
O23 Ti10 O22 Ti8 123.5(8)
O25 Ti10 O22 Ti8 64.0(11)
Ti6 Ti10 O22 Ti8 116.8(9)
Ti9 Ti10 O22 Ti8 17.9(9)
Ti7 Ti10 O22 Ti8 101.0(7)
O3 Ti7 O24 C34 148(5)
O13 Ti7 O24 C34 -113(5)
O23 Ti7 O24 C34 54(5)
O25 Ti7 O24 C34 -22(5)
Ti10 Ti7 O24 C34 17(5)
Ti1 Ti7 O24 C34 147(4)
Ti3 Ti7 O24 C34 -110(5)
O16 Ti8 O26 C37 -114(6)
O9 Ti8 O26 C37 -19(6)
O27 Ti8 O26 C37 150(6)
O22 Ti8 O26 C37 59(6)
Ti6 Ti8 O26 C37 20(6)
Ti4 Ti8 O26 C37 -111(6)
Ti11 Ti8 O26 C37 147(6)
O12 Ti9 O28 C43 -15(3)
O25 Ti9 O28 C43 -119(3)
O20 Ti9 O28 C43 72(3)
O29 Ti9 O28 C43 157(3)
Ti10 Ti9 O28 C43 -162(3)
Ti5 Ti9 O28 C43 29(4)
Ti11 Ti9 O28 C43 114(3)
O30 Ti10 O29 Ti9 -115.4(5)
O22 Ti10 O29 Ti9 132.3(4)
O23 Ti10 O29 Ti9 53.4(8)
O25 Ti10 O29 Ti9 -6.8(4)
Ti6 Ti10 O29 Ti9 99.1(4)
Ti7 Ti10 O29 Ti9 15.9(5)
O30 Ti10 O29 Ti11 129.0(8)
O22 Ti10 O29 Ti11 16.7(8)
O23 Ti10 O29 Ti11 -62.1(11)
O25 Ti10 O29 Ti11 -122.4(8)
Ti6 Ti10 O29 Ti11 -16.5(9)
Ti9 Ti10 O29 Ti11 -115.6(9)
Ti7 Ti10 O29 Ti11 -99.6(7)
O22 Ti10 O30 C46 110(8)
O29 Ti10 O30 C46 8(8)
O23 Ti10 O30 C46 -165(8)
O25 Ti10 O30 C46 -78(8)
Ti6 Ti10 O30 C46 153(8)
Ti9 Ti10 O30 C46 -36(8)
Ti7 Ti10 O30 C46 -122(8)
O18 Ti11 O31 C49 147(9)
O20 Ti11 O31 C49 54(9)
O29 Ti11 O31 C49 -25(9)
O27 Ti11 O31 C49 -117(9)
Ti9 Ti11 O31 C49 15(9)
Ti8 Ti11 O31 C49 -115(8)
Ti4 Ti11 O31 C49 143(8)
Sm1 O32 N1 O33 4(2)
Sm1 O32 N1 O34 -175(3)
Sm1 O33 N1 O32 -5(2)
Sm1 O33 N1 O34 175(2)
Sm1 O35 N2 O37 174(3)
Sm1 O35 N2 O36 1(2)
Sm1 O36 N2 O35 -1(2)
Sm1 O36 N2 O37 -175(2)
Ti1 O1 C1 C2 -42(6)
Ti1 O1 C1 C3 81(5)
Ti1 O2 C4 C5 60(3)
Ti3 O2 C4 C5 -124(2)
Ti1 O2 C4 C6 -89(3)
Ti3 O2 C4 C6 87(3)
Ti7 O3 C7 C8 62(3)
Ti1 O3 C7 C8 -132(2)
Ti7 O3 C7 C9 -76(2)
Ti1 O3 C7 C9 90(2)
Ti2 O7 C10 C12 -138(3)
Ti2 O7 C10 C11 93(4)
Ti3 O10 C13 C14 -177(2)
Ti3 O10 C13 C15 77(4)
Ti7 O13 C16 C18 -115(2)
Ti3 O13 C16 C18 71(3)
Ti7 O13 C16 C17 98(2)
Ti3 O13 C16 C17 -77(3)
Ti8 O16 C22 C23 70(2)
Ti4 O16 C22 C23 -98.5(18)
Ti8 O16 C22 C24 -60(2)
Ti4 O16 C22 C24 131.5(15)
Ti11 O18 C25 C27 97(3)
Ti4 O18 C25 C27 -102(3)
Ti11 O18 C25 C26 -82(3)
Ti4 O18 C25 C26 79(3)
Ti6 O21 C31 C32 164(3)
Ti6 O21 C31 C33 -11(5)
Ti7 O24 C34 C36 61(6)
Ti7 O24 C34 C35 -97(5)
Ti8 O26 C37 C39 -114(6)
Ti8 O26 C37 C38 33(7)
Ti8 O27 C40 C41 -94(2)
Ti11 O27 C40 C41 78(2)
Ti8 O27 C40 C42 132.7(17)
Ti11 O27 C40 C42 -55(3)
Ti9 O28 C43 C45 -41(5)
Ti9 O28 C43 C44 173(2)
Ti10 O30 C46 C47 -138(6)
Ti10 O30 C46 C48 49(10)
Ti11 O31 C49 C51 40(10)
Ti11 O31 C49 C50 -102(8)
